data_1527051
loop_
_publ_author_name
'Zubkova, N.V.'
'Arakcheeva, A.V.'
'Pushcharovskii, D.Yu.'
'Semenov, E.I.'
'Atencio, D.'

_publ_section_title
;
 Crystal structure of loparite
;
_journal_name_full Kristallografiya
_journal_page_first 242
_journal_page_last 246
_journal_volume 45
_journal_year 2000
_chemical_formula_sum 'Ca0.118 Ce0.19 Eu0.0075 La0.08 Na0.475 Nb0.135 Nd0.04 O3 Pr0.01 Sm0.01 Sr0.05 Th0.01 Ti0.865'
_chemical_name_systematic
;
(Na0.475 Ca0.118 Ce0.19 La0.08 Nd0.04 Th0.01 Sr0.05 Pr0.01 Eu0.0075 Sm0.01) 
(Ti0.865 Nb0.135) O3
;
_space_group_IT_number 224
_symmetry_space_group_name_Hall '-P 4bc 2bc 3'
_symmetry_space_group_name_H-M 'P n -3 m :2'
_cell_angle_alpha 90
_cell_angle_beta 90
_cell_angle_gamma 90
_cell_formula_units_Z 8
_cell_length_a 7.767
_cell_length_b 7.767
_cell_length_c 7.767
_cell_volume 468.554
_citation_journal_id_ASTM KRISAJ
_cod_data_source_file Zubkova_KRISAJ_2000_162.cif
_cod_data_source_block Ca0.118Ce0.19Eu0.0075La0.08Na0.475Nb0.135Nd0.04O3Pr0.01Sm0.01Sr0.05Th0.01Ti0.865
_cod_original_cell_volume 468.5543
_cod_original_formula_sum
;
Ca0.118 Ce0.19 Eu0.0075 La0.08 Na0.475 Nb0.135 Nd0.04 O3 Pr0.01 Sm0.01 Sr0.05 
Th0.01 Ti0.865
;
_cod_database_code 1527051

loop_
_symmetry_equiv_pos_as_xyz
x,y,z
-y,x+1/2,z+1/2
-x+1/2,-y+1/2,z
y+1/2,-x,z+1/2
x,-y+1/2,-z+1/2
y+1/2,x+1/2,-z
-x+1/2,y,-z+1/2
-y,-x,-z
z,x,y
-x,z+1/2,y+1/2
-z+1/2,-x+1/2,y
x+1/2,-z,y+1/2
z,-x+1/2,-y+1/2
x+1/2,z+1/2,-y
-z+1/2,x,-y+1/2
-x,-z,-y
y,z,x
y,-z+1/2,-x+1/2
z+1/2,y+1/2,-x
-y+1/2,z,-x+1/2
-z,-y,-x
-y+1/2,-z+1/2,x
z+1/2,-y,x+1/2
-z,y+1/2,x+1/2
-x,-y,-z
y,-x-1/2,-z-1/2
x-1/2,y-1/2,-z
-y-1/2,x,-z-1/2
-x,y-1/2,z-1/2
-y-1/2,-x-1/2,z
x-1/2,-y,z-1/2
y,x,z
-z,-x,-y
x,-z-1/2,-y-1/2
z-1/2,x-1/2,-y
-x-1/2,z,-y-1/2
-z,x-1/2,y-1/2
-x-1/2,-z-1/2,y
z-1/2,-x,y-1/2
x,z,y
-y,-z,-x
-y,z-1/2,x-1/2
-z-1/2,-y-1/2,x
y-1/2,-z,x-1/2
z,y,x
y-1/2,z-1/2,-x
-z-1/2,y,-x-1/2
z,-y-1/2,-x-1/2

loop_
_atom_site_label
_atom_site_type_symbol
_atom_site_fract_x
_atom_site_fract_y
_atom_site_fract_z
_atom_site_occupancy
_atom_site_U_iso_or_equiv
Th2 Th+4 0.25 0.75 0.75 0.01 0.0
Ti2 Ti+4 0.5 0.5 0.5 0.73 0.0
Sm1 Sm+3 0.25 0.25 0.25 0.01 0.0
Na1 Na+1 0.25 0.25 0.25 0.13 0.0
Na2 Na+1 0.25 0.75 0.75 0.59 0.0
Sm2 Sm+3 0.25 0.75 0.75 0.01 0.0
Pr2 Pr+3 0.25 0.75 0.75 0.01 0.0
Th1 Th+4 0.25 0.25 0.25 0.01 0.0
La1 La+3 0.25 0.25 0.25 0.08 0.0
Ti1 Ti+4 0 0 0 1 0.0
Sr2 Sr+2 0.25 0.75 0.75 0.05 0.0
Ce1 Ce+3 0.25 0.25 0.25 0.19 0.0
Sr1 Sr+2 0.25 0.25 0.25 0.05 0.0
Ce2 Ce+3 0.25 0.75 0.75 0.19 0.0
Nd1 Nd+3 0.25 0.25 0.25 0.04 0.0
Ca1 Ca+2 0.25 0.25 0.25 0.47 0.0
La2 La+3 0.25 0.75 0.75 0.08 0.0
O1 O-2 0.4778 0.4778 0.2483 1 0.0
Pr1 Pr+3 0.25 0.25 0.25 0.01 0.0
Eu2 Eu+3 0.25 0.75 0.75 0.01 0.0
Nb1 Nb+5 0.5 0.5 0.5 0.27 0.0
Nd2 Nd+3 0.25 0.75 0.75 0.04 0.0
